data_7044522
loop_
_publ_author_name
'Sung, Simon'
'Young, Rowan Drury'

_publ_section_title
;
 Facile generation of iridium PCcarbeneP pincer complexes via water
 elimination from an alcohol proligand
;
_journal_name_full 'Dalton Trans.'
_journal_paper_doi 10.1039/C7DT03690F
_journal_year 2017
_chemical_formula_moiety 'C46 H43 Cl2 Ir1 O1 P2'
_chemical_formula_sum 'C46 H43 Cl2 Ir O P2'
_chemical_formula_weight 936.92
_space_group_IT_number 2
_symmetry_cell_setting triclinic
_symmetry_space_group_name_Hall '-P 1'
_symmetry_space_group_name_H-M 'P -1'
_atom_sites_solution_hydrogens difmap
_atom_sites_solution_primary direct
_audit_creation_date 2017-05-18
_audit_creation_method CRYSTALS_ver_14.61
_audit_update_record
;
2017-10-20 deposited with the CCDC.
2017-10-24 downloaded from the CCDC.
;
_cell_angle_alpha 90.099(3)
_cell_angle_beta 99.829(3)
_cell_angle_gamma 112.011(4)
_cell_formula_units_Z 2
_cell_length_a 10.5803(9)
_cell_length_b 13.0617(14)
_cell_length_c 15.0671(17)
_cell_measurement_reflns_used 38158
_cell_measurement_temperature 100
_cell_measurement_theta_max 27.546
_cell_measurement_theta_min 2.098
_cell_volume 1897.2(3)
_computing_cell_refinement 'USER DEFINED CELL REFINEMENT'
_computing_data_collection 'USER DEFINED DATA COLLECTION'
_computing_data_reduction 'USER DEFINED DATA REDUCTION'
_computing_molecular_graphics 'CAMERON (Watkin et al., 1996)'
_computing_publication_material 'CRYSTALS (Betteridge et al., 2003)'
_computing_structure_refinement 'CRYSTALS (Betteridge et al., 2003)'
_computing_structure_solution 'SHELXS 86 (Sheldrick, 1986)'
_diffrn_ambient_temperature 100
_diffrn_measured_fraction_theta_full 0.998
_diffrn_measured_fraction_theta_max 0.998
_diffrn_measurement_device Serial
_diffrn_measurement_device_type Unknown
_diffrn_measurement_method \w/2\q
_diffrn_radiation_monochromator graphite
_diffrn_radiation_type 'Mo K\a'
_diffrn_radiation_wavelength 0.71073
_diffrn_reflns_av_R_equivalents 0.051
_diffrn_reflns_limit_h_max 13
_diffrn_reflns_limit_h_min -13
_diffrn_reflns_limit_k_max 16
_diffrn_reflns_limit_k_min -16
_diffrn_reflns_limit_l_max 19
_diffrn_reflns_limit_l_min -19
_diffrn_reflns_number 38158
_diffrn_reflns_theta_full 27.546
_diffrn_reflns_theta_max 27.546
_diffrn_reflns_theta_min 2.098
_diffrn_standards_number 0
_exptl_absorpt_coefficient_mu 3.781
_exptl_absorpt_correction_T_max 0.7449
_exptl_absorpt_correction_T_min 0.6438
_exptl_absorpt_correction_type multi-scan
_exptl_absorpt_process_details 'Bruker SADABS'
_exptl_crystal_colour yellow
_exptl_crystal_density_diffrn 1.640
_exptl_crystal_density_method 'not measured'
_exptl_crystal_description cube
_exptl_crystal_F_000 936
_exptl_crystal_size_max 0.215
_exptl_crystal_size_mid 0.153
_exptl_crystal_size_min 0.120
_refine_diff_density_max 2.66
_refine_diff_density_min -1.55
_refine_ls_extinction_method None
_refine_ls_goodness_of_fit_ref 1.0900
_refine_ls_hydrogen_treatment noref
_refine_ls_matrix_type full
_refine_ls_number_parameters 469
_refine_ls_number_reflns 8714
_refine_ls_number_restraints 0
_refine_ls_R_factor_all 0.0395
_refine_ls_R_factor_gt 0.0327
_refine_ls_shift/su_max 0.0008649
_refine_ls_shift/su_mean 0.0000112
_refine_ls_structure_factor_coef Fsqd
_refine_ls_weighting_details
;
 Method= Modified Sheldrick 
 w=1/[\s^2^(F^2^) + ( 0.00P)^2^ +16.18P] 
 ,where P=(max(Fo^2^,0) + 2Fc^2^)/3 
;
_refine_ls_weighting_scheme calc
_refine_ls_wR_factor_all 0.0788
_refine_ls_wR_factor_gt 0.0762
_refine_ls_wR_factor_ref 0.0788
_reflns_limit_h_max 13
_reflns_limit_h_min -13
_reflns_limit_k_max 16
_reflns_limit_k_min -16
_reflns_limit_l_max 19
_reflns_limit_l_min 0
_reflns_number_gt 7867
_reflns_number_total 8740
_reflns_threshold_expression I>2.0\s(I)
_oxford_diffrn_Wilson_B_factor 0.67
_oxford_diffrn_Wilson_scale 6.13
_oxford_refine_ls_r_factor_ref 0.0395
_oxford_refine_ls_scale 0.4016(3)
_oxford_reflns_number_all 8714
_oxford_reflns_threshold_expression_ref I>-3.0\s(I)
_oxford_structure_analysis_title CCDC_1568124_Intermediate_VII
_cod_data_source_file c7dt03690f2.cif
_cod_data_source_block IntermediateVII
_cod_original_cell_volume 1897.2(2)
_cod_original_sg_symbol_H-M 'P -1 '
_cod_original_formula_sum 'C46 H43 Cl2 Ir1 O1 P2'
_cod_database_code 7044522

loop_
_symmetry_equiv_pos_as_xyz
x,y,z
-x,-y,-z

loop_
_atom_site_label
_atom_site_type_symbol
_atom_site_fract_x
_atom_site_fract_y
_atom_site_fract_z
_atom_site_U_iso_or_equiv
_atom_site_occupancy
_atom_site_adp_type
Ir1 Ir 0.113036(18) 0.252284(15) 0.344052(12) 0.0073 1.0000 Uani
P2 P 0.08097(11) 0.13467(9) 0.21358(8) 0.0080 1.0000 Uani
C3 C -0.0808(4) 0.1223(4) 0.1401(3) 0.0091 1.0000 Uani
C4 C -0.1154(4) 0.2164(4) 0.1285(3) 0.0093 1.0000 Uani
C5 C -0.2374(5) 0.2056(4) 0.0701(3) 0.0118 1.0000 Uani
C6 C -0.3264(5) 0.1050(4) 0.0251(3) 0.0141 1.0000 Uani
C7 C -0.2954(5) 0.0111(4) 0.0388(3) 0.0151 1.0000 Uani
C8 C -0.1733(5) 0.0205(4) 0.0956(3) 0.0130 1.0000 Uani
C1 C -0.0215(4) 0.3313(4) 0.1735(3) 0.0093 1.0000 Uani
O1 O 0.1015(3) 0.3401(2) 0.2300(2) 0.0095 1.0000 Uani
C11 C -0.1084(4) 0.3793(4) 0.2176(3) 0.0088 1.0000 Uani
C12 C -0.1591(4) 0.3390(4) 0.2965(3) 0.0093 1.0000 Uani
P1 P -0.11185(11) 0.23168(9) 0.35523(7) 0.0077 1.0000 Uani
C14 C -0.2597(4) 0.1035(4) 0.3104(3) 0.0094 1.0000 Uani
C15 C -0.3790(5) 0.1014(4) 0.2537(3) 0.0133 1.0000 Uani
C16 C -0.4874(5) 0.0017(4) 0.2226(3) 0.0171 1.0000 Uani
C17 C -0.4787(5) -0.0976(4) 0.2486(3) 0.0175 1.0000 Uani
C18 C -0.3609(5) -0.0963(4) 0.3061(4) 0.0178 1.0000 Uani
C19 C -0.2526(5) 0.0036(4) 0.3377(3) 0.0151 1.0000 Uani
C20 C -0.1531(5) 0.2512(4) 0.4665(3) 0.0103 1.0000 Uani
C21 C -0.2704(5) 0.1799(4) 0.4965(3) 0.0160 1.0000 Uani
C22 C -0.3060(5) 0.2083(5) 0.5745(3) 0.0216 1.0000 Uani
C23 C -0.2258(5) 0.3078(5) 0.6242(3) 0.0197 1.0000 Uani
C24 C -0.1067(5) 0.3789(4) 0.5964(3) 0.0159 1.0000 Uani
C25 C -0.0695(5) 0.3503(4) 0.5186(3) 0.0137 1.0000 Uani
C26 C -0.2439(5) 0.3839(4) 0.3299(3) 0.0128 1.0000 Uani
C27 C -0.2804(5) 0.4654(4) 0.2870(3) 0.0129 1.0000 Uani
C28 C -0.2279(5) 0.5063(4) 0.2103(3) 0.0142 1.0000 Uani
C29 C -0.1429(5) 0.4637(4) 0.1770(3) 0.0113 1.0000 Uani
C30 C 0.2078(5) 0.1984(4) 0.1406(3) 0.0102 1.0000 Uani
C31 C 0.3494(5) 0.2217(4) 0.1719(3) 0.0131 1.0000 Uani
C32 C 0.4470(5) 0.2696(4) 0.1179(3) 0.0143 1.0000 Uani
C33 C 0.4063(5) 0.2942(4) 0.0310(3) 0.0156 1.0000 Uani
C34 C 0.2666(5) 0.2699(4) -0.0020(3) 0.0160 1.0000 Uani
C35 C 0.1685(5) 0.2239(4) 0.0525(3) 0.0142 1.0000 Uani
C36 C 0.0737(5) -0.0077(4) 0.2106(3) 0.0107 1.0000 Uani
C37 C 0.1302(5) -0.0479(4) 0.1479(3) 0.0138 1.0000 Uani
C38 C 0.1183(5) -0.1574(4) 0.1451(3) 0.0155 1.0000 Uani
C39 C 0.0503(5) -0.2285(4) 0.2047(3) 0.0169 1.0000 Uani
C40 C -0.0071(6) -0.1906(4) 0.2666(4) 0.0214 1.0000 Uani
C41 C 0.0053(5) -0.0804(4) 0.2701(4) 0.0189 1.0000 Uani
C42 C 0.3341(4) 0.3388(4) 0.3610(3) 0.0116 1.0000 Uani
C43 C 0.2749(5) 0.4044(4) 0.4037(3) 0.0114 1.0000 Uani
C44 C 0.2965(5) 0.4217(4) 0.5053(3) 0.0144 1.0000 Uani
C45 C 0.2509(5) 0.3109(4) 0.5487(3) 0.0166 1.0000 Uani
C46 C 0.1426(5) 0.2160(4) 0.4846(3) 0.0141 1.0000 Uani
C47 C 0.1780(5) 0.1436(4) 0.4319(3) 0.0134 1.0000 Uani
C48 C 0.3266(5) 0.1588(4) 0.4282(3) 0.0168 1.0000 Uani
C49 C 0.4172(5) 0.2790(4) 0.4140(3) 0.0157 1.0000 Uani
Cl50 Cl 0.24086(17) 0.59157(14) 0.09241(12) 0.0427 1.0000 Uani
C51 C 0.3330(6) 0.5164(4) 0.1532(4) 0.0217 1.0000 Uani
Cl52 Cl 0.47988(15) 0.60742(11) 0.22729(12) 0.0343 1.0000 Uani
H51 H -0.2625 0.2670 0.0606 0.0142 1.0000 Uiso
H61 H -0.4064 0.1003 -0.0147 0.0168 1.0000 Uiso
H71 H -0.3555 -0.0570 0.0106 0.0178 1.0000 Uiso
H81 H -0.1518 -0.0417 0.1050 0.0158 1.0000 Uiso
H1 H 0.0079 0.3790 0.1244 0.0106 1.0000 Uiso
H151 H -0.3858 0.1671 0.2368 0.0159 1.0000 Uiso
H161 H -0.5666 0.0019 0.1844 0.0212 1.0000 Uiso
H171 H -0.5524 -0.1649 0.2279 0.0213 1.0000 Uiso
H181 H -0.3540 -0.1625 0.3239 0.0212 1.0000 Uiso
H191 H -0.1743 0.0033 0.3775 0.0184 1.0000 Uiso
H211 H -0.3256 0.1130 0.4641 0.0189 1.0000 Uiso
H221 H -0.3852 0.1595 0.5936 0.0260 1.0000 Uiso
H231 H -0.2520 0.3272 0.6764 0.0240 1.0000 Uiso
H241 H -0.0532 0.4448 0.6300 0.0187 1.0000 Uiso
H251 H 0.0108 0.3982 0.5002 0.0168 1.0000 Uiso
H261 H -0.2769 0.3600 0.3837 0.0145 1.0000 Uiso
H271 H -0.3401 0.4918 0.3103 0.0149 1.0000 Uiso
H281 H -0.2502 0.5614 0.1819 0.0167 1.0000 Uiso
H291 H -0.1079 0.4911 0.1260 0.0139 1.0000 Uiso
H311 H 0.3783 0.2049 0.2305 0.0158 1.0000 Uiso
H321 H 0.5396 0.2851 0.1399 0.0173 1.0000 Uiso
H331 H 0.4720 0.3264 -0.0048 0.0193 1.0000 Uiso
H341 H 0.2383 0.2841 -0.0608 0.0189 1.0000 Uiso
H351 H 0.0780 0.2125 0.0299 0.0166 1.0000 Uiso
H371 H 0.1764 0.0002 0.1074 0.0169 1.0000 Uiso
H381 H 0.1565 -0.1830 0.1029 0.0191 1.0000 Uiso
H391 H 0.0435 -0.3014 0.2024 0.0199 1.0000 Uiso
H401 H -0.0534 -0.2382 0.3061 0.0263 1.0000 Uiso
H411 H -0.0333 -0.0553 0.3122 0.0234 1.0000 Uiso
H421 H 0.3649 0.3666 0.3044 0.0141 1.0000 Uiso
H431 H 0.2722 0.4692 0.3715 0.0141 1.0000 Uiso
H441 H 0.3937 0.4625 0.5291 0.0169 1.0000 Uiso
H442 H 0.2418 0.4621 0.5211 0.0169 1.0000 Uiso
H451 H 0.2099 0.3167 0.6010 0.0200 1.0000 Uiso
H452 H 0.3321 0.2937 0.5679 0.0202 1.0000 Uiso
H461 H 0.0560 0.1813 0.5058 0.0171 1.0000 Uiso
H471 H 0.1119 0.0670 0.4224 0.0158 1.0000 Uiso
H481 H 0.3682 0.1365 0.4843 0.0201 1.0000 Uiso
H482 H 0.3226 0.1111 0.3774 0.0197 1.0000 Uiso
H491 H 0.4614 0.3177 0.4724 0.0187 1.0000 Uiso
H492 H 0.4874 0.2773 0.3808 0.0187 1.0000 Uiso
H511 H 0.2723 0.4636 0.1874 0.0260 1.0000 Uiso
H512 H 0.3618 0.4784 0.1113 0.0262 1.0000 Uiso

loop_
_atom_site_aniso_label
_atom_site_aniso_U_11
_atom_site_aniso_U_22
_atom_site_aniso_U_33
_atom_site_aniso_U_23
_atom_site_aniso_U_13
_atom_site_aniso_U_12
Ir1 0.00628(8) 0.00822(8) 0.00697(8) 0.00062(5) 0.00138(5) 0.00231(6)
P2 0.0076(5) 0.0076(5) 0.0091(5) 0.0002(4) 0.0026(4) 0.0026(4)
C3 0.008(2) 0.011(2) 0.008(2) 0.0002(16) 0.0015(16) 0.0034(17)
C4 0.007(2) 0.013(2) 0.007(2) -0.0020(16) 0.0034(16) 0.0017(17)
C5 0.013(2) 0.014(2) 0.011(2) 0.0013(17) 0.0041(18) 0.0075(18)
C6 0.011(2) 0.019(2) 0.012(2) -0.0022(18) 0.0018(18) 0.0052(19)
C7 0.009(2) 0.016(2) 0.016(2) -0.0048(18) 0.0026(18) 0.0001(18)
C8 0.012(2) 0.014(2) 0.014(2) -0.0013(18) 0.0039(18) 0.0049(18)
C1 0.009(2) 0.009(2) 0.009(2) 0.0013(16) 0.0013(17) 0.0032(17)
O1 0.0083(15) 0.0094(15) 0.0101(15) 0.0042(12) 0.0008(12) 0.0030(12)
C11 0.0054(19) 0.009(2) 0.009(2) -0.0022(16) -0.0030(16) 0.0017(16)
C12 0.007(2) 0.007(2) 0.011(2) -0.0008(16) 0.0000(16) 0.0004(16)
P1 0.0068(5) 0.0085(5) 0.0074(5) 0.0009(4) 0.0021(4) 0.0022(4)
C14 0.009(2) 0.007(2) 0.010(2) 0.0000(16) 0.0050(17) 0.0003(16)
C15 0.011(2) 0.012(2) 0.016(2) 0.0048(18) 0.0027(18) 0.0025(18)
C16 0.009(2) 0.018(2) 0.020(2) 0.000(2) -0.0012(19) 0.0024(19)
C17 0.013(2) 0.012(2) 0.021(3) 0.0008(19) 0.006(2) -0.0037(18)
C18 0.020(3) 0.011(2) 0.023(3) 0.0010(19) 0.006(2) 0.007(2)
C19 0.014(2) 0.015(2) 0.016(2) 0.0008(19) 0.0011(18) 0.0052(19)
C20 0.010(2) 0.016(2) 0.006(2) 0.0039(17) 0.0040(16) 0.0056(18)
C21 0.015(2) 0.016(2) 0.015(2) -0.0004(19) 0.0050(19) 0.0020(19)
C22 0.015(2) 0.030(3) 0.017(3) 0.001(2) 0.010(2) 0.003(2)
C23 0.021(3) 0.030(3) 0.011(2) -0.001(2) 0.003(2) 0.013(2)
C24 0.016(2) 0.019(2) 0.012(2) -0.0021(18) -0.0003(18) 0.007(2)
C25 0.012(2) 0.015(2) 0.015(2) 0.0034(18) 0.0010(18) 0.0056(18)
C26 0.008(2) 0.013(2) 0.014(2) -0.0009(18) 0.0020(17) 0.0009(17)
C27 0.013(2) 0.012(2) 0.013(2) -0.0031(17) -0.0002(18) 0.0059(18)
C28 0.014(2) 0.009(2) 0.017(2) -0.0014(18) -0.0027(19) 0.0045(18)
C29 0.014(2) 0.009(2) 0.009(2) 0.0012(16) 0.0016(17) 0.0030(17)
C30 0.011(2) 0.008(2) 0.011(2) 0.0005(16) 0.0043(17) 0.0029(17)
C31 0.011(2) 0.016(2) 0.013(2) -0.0009(18) 0.0001(17) 0.0066(18)
C32 0.011(2) 0.012(2) 0.019(2) -0.0008(18) 0.0038(18) 0.0021(18)
C33 0.015(2) 0.014(2) 0.019(2) 0.0034(19) 0.0110(19) 0.0033(19)
C34 0.018(2) 0.018(2) 0.015(2) 0.0051(19) 0.0066(19) 0.007(2)
C35 0.013(2) 0.014(2) 0.013(2) 0.0014(18) 0.0031(18) 0.0028(18)
C36 0.009(2) 0.011(2) 0.011(2) -0.0013(17) 0.0018(17) 0.0033(17)
C37 0.015(2) 0.014(2) 0.012(2) 0.0016(18) 0.0028(18) 0.0052(19)
C38 0.016(2) 0.017(2) 0.015(2) -0.0020(19) 0.0026(19) 0.0084(19)
C39 0.018(2) 0.009(2) 0.023(3) 0.0013(19) 0.002(2) 0.0042(19)
C40 0.031(3) 0.011(2) 0.022(3) 0.006(2) 0.012(2) 0.004(2)
C41 0.023(3) 0.015(2) 0.022(3) 0.001(2) 0.011(2) 0.008(2)
C42 0.006(2) 0.016(2) 0.012(2) 0.0013(18) 0.0030(17) 0.0026(17)
C43 0.009(2) 0.010(2) 0.011(2) -0.0010(17) 0.0008(17) 0.0001(17)
C44 0.010(2) 0.016(2) 0.014(2) -0.0012(18) 0.0016(18) 0.0024(18)
C45 0.017(2) 0.023(3) 0.009(2) -0.0003(19) 0.0025(18) 0.008(2)
C46 0.013(2) 0.016(2) 0.010(2) 0.0068(18) 0.0007(18) 0.0026(19)
C47 0.013(2) 0.013(2) 0.016(2) 0.0050(18) 0.0014(18) 0.0062(18)
C48 0.017(2) 0.024(3) 0.014(2) 0.006(2) 0.0016(19) 0.012(2)
C49 0.011(2) 0.020(2) 0.013(2) 0.0012(19) 0.0007(18) 0.0047(19)
Cl50 0.0330(8) 0.0416(9) 0.0430(9) 0.0256(8) -0.0032(7) 0.0068(7)
C51 0.023(3) 0.013(2) 0.026(3) 0.003(2) 0.008(2) 0.002(2)
Cl52 0.0223(7) 0.0186(6) 0.0552(10) -0.0019(6) -0.0078(6) 0.0068(5)

loop_
_atom_type_symbol
_atom_type_scat_dispersion_real
_atom_type_scat_dispersion_imag
_atom_type_scat_Cromer_Mann_a1
_atom_type_scat_Cromer_Mann_b1
_atom_type_scat_Cromer_Mann_a2
_atom_type_scat_Cromer_Mann_b2
_atom_type_scat_Cromer_Mann_a3
_atom_type_scat_Cromer_Mann_b3
_atom_type_scat_Cromer_Mann_a4
_atom_type_scat_Cromer_Mann_b4
_atom_type_scat_Cromer_Mann_c
_atom_type_scat_source
C 0.0033 0.0016 2.3100 20.8439 1.0200 10.2075 1.5886 0.5687 0.8650 51.6512 0.2156 'International Tables Vol C 4.2.6.8 and 6.1.1.4'
H 0.0000 0.0000 0.4930 10.5109 0.3229 26.1257 0.1402 3.1424 0.0408 57.7998 0.0030 'International Tables Vol C 4.2.6.8 and 6.1.1.4'
O 0.0106 0.0060 3.0485 13.2771 2.2868 5.7011 1.5463 0.3239 0.8670 32.9089 0.2508 'International Tables Vol C 4.2.6.8 and 6.1.1.4'
P 0.1023 0.0942 6.4345 1.9067 4.1791 27.1570 1.7800 0.5260 1.4908 68.1645 1.1149 'International Tables Vol C 4.2.6.8 and 6.1.1.4'
Cl 0.1484 0.1585 11.4604 0.0104 7.1964 1.1662 6.2556 18.5194 1.6455 47.7784 -9.5574 'International Tables Vol C 4.2.6.8 and 6.1.1.4'
Ir -1.4442 7.9887 27.3049 1.5928 16.7296 8.8655 15.6115 0.4179 5.8338 45.0011 11.4722 'International Tables Vol C 4.2.6.8 and 6.1.1.4'

loop_
_geom_angle_atom_site_label_1
_geom_angle_atom_site_label_2
_geom_angle_atom_site_label_3
_geom_angle
_geom_angle_publ_flag
P2 Ir1 O1 71.31(9) yes
P2 Ir1 P1 103.56(4) yes
O1 Ir1 P1 89.92(9) yes
P2 Ir1 C42 98.24(13) yes
O1 Ir1 C42 86.01(15) yes
P1 Ir1 C42 155.23(13) yes
P2 Ir1 C43 133.43(12) yes
O1 Ir1 C43 84.81(15) yes
P1 Ir1 C43 116.10(13) yes
C42 Ir1 C43 39.21(17) yes
P2 Ir1 C46 128.02(13) yes
O1 Ir1 C46 160.48(15) yes
P1 Ir1 C46 87.70(13) yes
C42 Ir1 C46 88.07(17) yes
C43 Ir1 C46 78.89(17) yes
P2 Ir1 C47 91.46(13) yes
O1 Ir1 C47 156.65(15) yes
P1 Ir1 C47 109.87(13) yes
C42 Ir1 C47 80.89(17) yes
C43 Ir1 C47 96.79(17) yes
C46 Ir1 C47 38.47(18) yes
Ir1 P2 C3 108.15(15) yes
Ir1 P2 C30 112.67(15) yes
C3 P2 C30 101.5(2) yes
Ir1 P2 C36 127.34(15) yes
C3 P2 C36 102.9(2) yes
C30 P2 C36 101.2(2) yes
P2 C3 C4 119.6(3) yes
P2 C3 C8 121.5(3) yes
C4 C3 C8 119.0(4) yes
C3 C4 C5 118.5(4) yes
C3 C4 C1 123.1(4) yes
C5 C4 C1 118.3(4) yes
C4 C5 C6 121.9(4) yes
C4 C5 H51 120.3 no
C6 C5 H51 117.8 no
C5 C6 C7 119.9(4) yes
C5 C6 H61 120.2 no
C7 C6 H61 119.9 no
C6 C7 C8 119.1(4) yes
C6 C7 H71 120.7 no
C8 C7 H71 120.2 no
C3 C8 C7 121.6(4) yes
C3 C8 H81 118.8 no
C7 C8 H81 119.6 no
C4 C1 O1 117.0(4) yes
C4 C1 C11 108.8(3) yes
O1 C1 C11 113.3(4) yes
C4 C1 H1 106.5 no
O1 C1 H1 104.9 no
C11 C1 H1 105.4 no
Ir1 O1 C1 124.7(3) yes
C1 C11 C12 122.3(4) yes
C1 C11 C29 118.9(4) yes
C12 C11 C29 118.7(4) yes
C11 C12 P1 120.6(3) yes
C11 C12 C26 118.6(4) yes
P1 C12 C26 120.8(3) yes
C12 P1 Ir1 110.77(14) yes
C12 P1 C14 102.9(2) yes
Ir1 P1 C14 120.59(15) yes
C12 P1 C20 99.5(2) yes
Ir1 P1 C20 119.75(15) yes
C14 P1 C20 100.2(2) yes
P1 C14 C15 123.6(3) yes
P1 C14 C19 117.7(3) yes
C15 C14 C19 118.7(4) yes
C14 C15 C16 120.8(4) yes
C14 C15 H151 119.3 no
C16 C15 H151 119.9 no
C15 C16 C17 120.3(4) yes
C15 C16 H161 119.6 no
C17 C16 H161 120.1 no
C16 C17 C18 119.4(4) yes
C16 C17 H171 120.2 no
C18 C17 H171 120.4 no
C17 C18 C19 120.3(4) yes
C17 C18 H181 120.1 no
C19 C18 H181 119.6 no
C14 C19 C18 120.5(4) yes
C14 C19 H191 120.1 no
C18 C19 H191 119.4 no
P1 C20 C21 123.5(4) yes
P1 C20 C25 117.3(3) yes
C21 C20 C25 118.7(4) yes
C20 C21 C22 120.3(4) yes
C20 C21 H211 120.2 no
C22 C21 H211 119.4 no
C21 C22 C23 120.8(5) yes
C21 C22 H221 119.2 no
C23 C22 H221 120.0 no
C22 C23 C24 119.7(4) yes
C22 C23 H231 120.2 no
C24 C23 H231 120.1 no
C23 C24 C25 119.8(4) yes
C23 C24 H241 119.3 no
C25 C24 H241 120.9 no
C20 C25 C24 120.6(4) yes
C20 C25 H251 119.8 no
C24 C25 H251 119.6 no
C12 C26 C27 121.8(4) yes
C12 C26 H261 120.2 no
C27 C26 H261 117.9 no
C26 C27 C28 119.3(4) yes
C26 C27 H271 119.4 no
C28 C27 H271 121.3 no
C27 C28 C29 119.6(4) yes
C27 C28 H281 120.0 no
C29 C28 H281 120.4 no
C11 C29 C28 121.9(4) yes
C11 C29 H291 118.7 no
C28 C29 H291 119.4 no
P2 C30 C31 120.2(3) yes
P2 C30 C35 122.2(3) yes
C31 C30 C35 117.6(4) yes
C30 C31 C32 121.2(4) yes
C30 C31 H311 119.3 no
C32 C31 H311 119.5 no
C31 C32 C33 120.4(4) yes
C31 C32 H321 119.9 no
C33 C32 H321 119.7 no
C32 C33 C34 119.4(4) yes
C32 C33 H331 120.1 no
C34 C33 H331 120.5 no
C33 C34 C35 120.5(4) yes
C33 C34 H341 119.9 no
C35 C34 H341 119.6 no
C30 C35 C34 120.9(4) yes
C30 C35 H351 120.8 no
C34 C35 H351 118.3 no
P2 C36 C37 122.2(3) yes
P2 C36 C41 119.6(3) yes
C37 C36 C41 118.2(4) yes
C36 C37 C38 120.8(4) yes
C36 C37 H371 119.0 no
C38 C37 H371 120.2 no
C37 C38 C39 120.4(4) yes
C37 C38 H381 119.8 no
C39 C38 H381 119.9 no
C38 C39 C40 119.7(4) yes
C38 C39 H391 119.5 no
C40 C39 H391 120.7 no
C39 C40 C41 120.2(5) yes
C39 C40 H401 119.8 no
C41 C40 H401 120.0 no
C40 C41 C36 120.8(4) yes
C40 C41 H411 119.7 no
C36 C41 H411 119.5 no
Ir1 C42 C43 70.2(2) yes
Ir1 C42 C49 114.1(3) yes
C43 C42 C49 122.8(4) yes
Ir1 C42 H421 112.9 no
C43 C42 H421 114.4 no
C49 C42 H421 114.5 no
Ir1 C43 C42 70.6(2) yes
Ir1 C43 C44 115.8(3) yes
C42 C43 C44 121.9(4) yes
Ir1 C43 H431 112.9 no
C42 C43 H431 114.6 no
C44 C43 H431 113.9 no
C43 C44 C45 111.1(4) yes
C43 C44 H441 109.5 no
C45 C44 H441 108.3 no
C43 C44 H442 109.6 no
C45 C44 H442 108.1 no
H441 C44 H442 110.2 no
C44 C45 C46 113.1(4) yes
C44 C45 H451 110.0 no
C46 C45 H451 107.2 no
C44 C45 H452 107.8 no
C46 C45 H452 109.1 no
H451 C45 H452 109.6 no
C45 C46 Ir1 115.1(3) yes
C45 C46 C47 122.8(4) yes
Ir1 C46 C47 70.5(3) yes
C45 C46 H461 113.7 no
Ir1 C46 H461 112.8 no
C47 C46 H461 114.6 no
Ir1 C47 C46 71.0(3) yes
Ir1 C47 C48 110.7(3) yes
C46 C47 C48 123.4(4) yes
Ir1 C47 H471 112.7 no
C46 C47 H471 115.7 no
C48 C47 H471 114.6 no
C47 C48 C49 112.6(4) yes
C47 C48 H481 109.7 no
C49 C48 H481 109.1 no
C47 C48 H482 106.9 no
C49 C48 H482 108.7 no
H481 C48 H482 109.8 no
C48 C49 C42 112.4(4) yes
C48 C49 H491 108.4 no
C42 C49 H491 109.8 no
C48 C49 H492 108.1 no
C42 C49 H492 108.6 no
H491 C49 H492 109.5 no
Cl50 C51 Cl52 110.1(3) yes
Cl50 C51 H511 108.8 no
Cl52 C51 H511 109.5 no
Cl50 C51 H512 109.1 no
Cl52 C51 H512 109.3 no
H511 C51 H512 110.0 no

loop_
_geom_bond_atom_site_label_1
_geom_bond_atom_site_label_2
_geom_bond_distance
_geom_bond_publ_flag
Ir1 P2 2.3897(11) yes
Ir1 O1 2.079(3) yes
Ir1 P1 2.3279(11) yes
Ir1 C42 2.151(4) yes
Ir1 C43 2.146(4) yes
Ir1 C46 2.167(4) yes
Ir1 C47 2.160(4) yes
P2 C3 1.824(4) yes
P2 C30 1.836(5) yes
P2 C36 1.832(5) yes
C3 C4 1.411(6) yes
C3 C8 1.405(6) yes
C4 C5 1.391(6) yes
C4 C1 1.533(6) yes
C5 C6 1.387(6) yes
C5 H51 0.939 no
C6 C7 1.390(7) yes
C6 H61 0.932 no
C7 C8 1.386(7) yes
C7 H71 0.927 no
C8 H81 0.927 no
C1 O1 1.394(5) yes
C1 C11 1.523(6) yes
C1 H1 0.983 no
C11 C12 1.409(6) yes
C11 C29 1.397(6) yes
C12 P1 1.839(5) yes
C12 C26 1.395(6) yes
P1 C14 1.838(4) yes
P1 C20 1.843(4) yes
C14 C15 1.390(6) yes
C14 C19 1.393(6) yes
C15 C16 1.388(6) yes
C15 H151 0.920 no
C16 C17 1.387(7) yes
C16 H161 0.932 no
C17 C18 1.385(7) yes
C17 H171 0.938 no
C18 C19 1.391(7) yes
C18 H181 0.931 no
C19 H191 0.938 no
C20 C21 1.392(6) yes
C20 C25 1.405(6) yes
C21 C22 1.385(7) yes
C21 H211 0.927 no
C22 C23 1.387(7) yes
C22 H221 0.934 no
C23 C24 1.389(7) yes
C23 H231 0.941 no
C24 C25 1.391(7) yes
C24 H241 0.924 no
C25 H251 0.934 no
C26 C27 1.389(6) yes
C26 H261 0.945 no
C27 C28 1.388(7) yes
C27 H271 0.938 no
C28 C29 1.379(7) yes
C28 H281 0.923 no
C29 H291 0.924 no
C30 C31 1.406(6) yes
C30 C35 1.402(6) yes
C31 C32 1.387(7) yes
C31 H311 0.939 no
C32 C33 1.384(7) yes
C32 H321 0.923 no
C33 C34 1.389(7) yes
C33 H331 0.928 no
C34 C35 1.392(6) yes
C34 H341 0.928 no
C35 H351 0.915 no
C36 C37 1.397(6) yes
C36 C41 1.392(7) yes
C37 C38 1.387(7) yes
C37 H371 0.937 no
C38 C39 1.381(7) yes
C38 H381 0.933 no
C39 C40 1.378(7) yes
C39 H391 0.929 no
C40 C41 1.395(7) yes
C40 H401 0.924 no
C41 H411 0.930 no
C42 C43 1.442(6) yes
C42 C49 1.515(6) yes
C42 H421 0.986 no
C43 C44 1.513(6) yes
C43 H431 0.984 no
C44 C45 1.530(7) yes
C44 H441 0.965 no
C44 H442 0.973 no
C45 C46 1.529(7) yes
C45 H451 0.977 no
C45 H452 0.966 no
C46 C47 1.426(7) yes
C46 H461 0.968 no
C47 C48 1.519(6) yes
C47 H471 0.975 no
C48 C49 1.541(7) yes
C48 H481 0.982 no
C48 H482 0.972 no
C49 H491 0.964 no
C49 H492 0.970 no
Cl50 C51 1.781(6) yes
C51 Cl52 1.759(5) yes
C51 H511 0.966 no
C51 H512 0.956 no

loop_
_geom_hbond_atom_site_label_D
_geom_hbond_atom_site_label_H
_geom_hbond_atom_site_label_A
_geom_hbond_angle_DHA
_geom_hbond_distance_DH
_geom_hbond_distance_HA
_geom_hbond_distance_DA
_geom_hbond_publ_flag
C51 H511 O1 164.9(3) 0.966 2.121 3.064(7) yes
